data_2010089
loop_
_publ_author_name
'Thomas, L. M.'
'Ramasubbu, N.'
'Bhandary, K. K.'
'Shirdhara, K.'
'Holla, B. S.'

_publ_section_title
;
 A new class of substituted 1,2,4-triazolo-1,3,4-thiadiazepines
;
_journal_issue 10
_journal_name_full 'Acta Crystallographica Section C'
_journal_page_first 1608
_journal_page_last 1612
_journal_paper_doi 10.1107/S0108270193013058
_journal_volume 50
_journal_year 1994
_chemical_formula_moiety 'C22 H14 Cl1 N5 O4 S1'
_chemical_formula_sum 'C22 H14 Cl N5 O4 S'
_chemical_formula_weight 479.90
_symmetry_cell_setting monoclinic
_symmetry_space_group_name_Hall '-P 2ybc'
_symmetry_space_group_name_H-M 'P 1 21/c 1'
_atom_type_scat_source 'Cromer & Waber (1974)'
_cell_angle_alpha 90.
_cell_angle_beta 99.61(2)
_cell_angle_gamma 90.
_cell_formula_units_Z 4
_cell_length_a 15.444(5)
_cell_length_b 12.6640(10)
_cell_length_c 10.9960(10)
_cell_measurement_reflns_used 25
_cell_measurement_temperature 293
_cell_measurement_theta_max 30
_cell_measurement_theta_min 20
_cell_volume 2120.4(7)
_diffrn_measurement_device 'Enraf-Nonius CAD-4'
_diffrn_measurement_method \w-2\q
_diffrn_radiation_type CuK\a
_diffrn_radiation_wavelength 1.5418
_diffrn_reflns_av_R_equivalents 0.033
_diffrn_reflns_limit_h_max 13
_diffrn_reflns_limit_h_min -13
_diffrn_reflns_limit_k_max 15
_diffrn_reflns_limit_k_min 0
_diffrn_reflns_limit_l_max 19
_diffrn_reflns_limit_l_min 0
_diffrn_reflns_number 4508
_diffrn_reflns_theta_max 75
_diffrn_standards_decay_% -3.1
_diffrn_standards_interval_time 60
_diffrn_standards_number 3
_exptl_absorpt_coefficient_mu 2.87
_exptl_absorpt_correction_type none
_exptl_crystal_colour yellow
_exptl_crystal_density_diffrn 1.50
_exptl_crystal_description 'rectangular plates'
_exptl_crystal_size_max 0.7
_exptl_crystal_size_mid 0.3
_exptl_crystal_size_min 0.1
_refine_diff_density_max 0.283
_refine_diff_density_min -0.203
_refine_ls_extinction_method 'Zachariassen (1967)'
_refine_ls_goodness_of_fit_obs 1.36
_refine_ls_hydrogen_treatment refall
_refine_ls_number_parameters 355
_refine_ls_number_reflns 2947
_refine_ls_R_factor_obs 0.044
_refine_ls_shift/esd_max 0.01
_refine_ls_structure_factor_coef F
_refine_ls_weighting_details 'w = 4F~o~^2^/\s^2^(F~o~^2^)'
_refine_ls_weighting_scheme calc
_refine_ls_wR_factor_obs 0.052
_reflns_number_observed 2947
_reflns_number_total 4337
_reflns_observed_criterion >2\s(I)
_cod_data_source_file cr1075.cif
_cod_data_source_block TD1
_cod_depositor_comments
;
The following automatic conversions were performed:

'_refine_ls_weighting_scheme' value '4F~o~^2^/\s^2^(F~o~^2^)' was
changed to 'calc'. New tag '_refine_ls_weighting_details' was
created. The value of the new tag was set to 'w =
4F~o~^2^/\s^2^(F~o~^2^)'.

Automatic conversion script
Id: cif_fix_values 3143 2015-03-26 13:38:13Z robertas 
;
_cod_original_cell_volume 2120.4(11)
_cod_original_sg_symbol_H-M 'P 21/c'
_cod_original_formula_sum 'C22 H14 Cl1 N5 O4 S1'
_cod_database_code 2010089

loop_
_atom_site_label
_atom_site_fract_x
_atom_site_fract_y
_atom_site_fract_z
_atom_site_U_iso_or_equiv
S .18060(10) .05130(10) .92310(10) .052(2)
Cl -.45890(10) .42820(10) .33810(10) .069(2)
O1 .37160(10) .2501(2) .8664(2) .047(4)
O2 -.17300(10) .2595(2) .7039(2) .052(5)
O3 .5018(2) .3684(2) .8169(2) .081(7)
O4 .5535(2) .3873(2) 1.0104(2) .094(8)
N1 .06540(10) .1085(2) .6539(2) .041(5)
N2 .04410(10) .1402(2) .7670(2) .040(5)
N3 .03090(10) .1495(2) .9628(2) .050(6)
N4 -.04490(10) .1917(2) .8913(2) .051(6)
N5 .5006(2) .3518(2) .9256(2) .061(7)
C1 .2434(2) .1386(2) .8454(2) .043(6)
C2 .2212(2) .1574(2) .7238(2) .043(6)
C3 .1462(2) .1149(2) .6387(2) .038(6)
C4 .0821(2) .1192(2) .8868(2) .043(6)
C5 -.0358(2) .1834(2) .7757(2) .041(6)
C6 .3192(2) .1849(2) .9218(2) .044(6)
C7 .3510(2) .1785(3) 1.0457(3) .053(7)
C8 .4252(2) .2440(3) 1.0684(3) .056(8)
C9 .4342(2) .2848(2) .9589(3) .051(7)
C10 .1630(2) .0853(2) .5139(2) .039(6)
C11 .2445(2) .0457(3) .4974(3) .049(7)
C12 .2591(2) .0184(3) .3813(3) .058(8)
C13 .1947(2) .0323(3) .2800(3) .057(8)
C14 .1138(2) .0707(3) .2948(3) .054(8)
C15 .0972(2) .0964(2) .4110(3) .047(7)
C16 -.0974(2) .2161(2) .6646(3) .046(6)
C17 -.2377(2) .2964(2) .6133(2) .041(6)
C18 -.3072(2) .3472(2) .6543(3) .048(6)
C19 -.3749(2) .3879(2) .5710(3) .050(7)
C20 -.3735(2) .3777(2) .4457(3) .046(7)
C21 -.3045(2) .3289(2) .4044(2) .047(7)
C22 -.2364(2) .2871(2) .4885(2) .045(6)
H1 .264(2) .201(2) .682(2) 5.0(7)
H2 .320(2) .140(2) 1.097(3) 6.1(8)
H3 .457(2) .256(2) 1.144(3) 6.6(8)
H4 .037(2) .121(2) .421(2) 3.9(6)
H5 .069(2) .078(2) .226(2) 5.2(7)
H6 .210(2) .017(2) .198(3) 6.1(8)
H7 .315(2) -.001(2) .373(2) 5.0(7)
H8 .288(2) .038(2) .570(3) 5.5(7)
H9 -.111(2) .154(2) .607(2) 4.4(6)
H10 -.073(2) .263(2) .622(2) 5.1(7)
H11 -.3060(10) .352(2) .738(2) 3.4(6)
H12 -.422(2) .419(2) .598(2) 4.5(6)
H13 -.306(2) .328(2) .317(2) 5.0(7)
H14 -.1890(10) .259(2) .458(2) 4.0(6)

loop_
_geom_angle_atom_site_label_1
_geom_angle_atom_site_label_2
_geom_angle_atom_site_label_3
_geom_angle
_geom_angle_publ_flag
C1 S C4 96.20(10) yes
S C1 C2 121.2(2) yes
C1 C2 C3 127.9(3) yes
N1 C3 C2 128.3(2) yes
N2 N1 C3 118.3(2) yes
N1 N2 C4 132.1(2) yes
S C4 N2 122.3(2) yes
N1 N2 C5 121.8(2) yes
C4 N2 C5 104.9(2) yes
N4 N3 C4 107.0(2) yes
N3 N4 C5 107.5(2) yes
S C4 N3 127.0(2) yes
N2 C4 N3 110.5(2) yes
N2 C5 N4 110.2(2) yes
N2 C5 C16 121.2(2) yes
N4 C5 C16 128.6(2) yes
O2 C16 C5 107.7(2) yes
C16 O2 C17 116.6(2) yes
O2 C17 C18 115.6(2) yes
O2 C17 C22 124.3(2) yes
C18 C17 C22 120.1(2) yes
C17 C18 C19 120.1(3) yes
C18 C19 C20 119.5(3) yes
C19 C20 C21 120.8(3) yes
C20 C21 C22 119.7(2) yes
C17 C22 C21 119.7(3) yes
N1 C3 C10 115.2(2) yes
C2 C3 C10 116.2(2) yes
C3 C10 C11 120.8(2) yes
C3 C10 C15 120.5(2) yes
C11 C10 C15 118.8(2) yes
C10 C11 C12 120.1(2) yes
C11 C12 C13 120.7(3) yes
C12 C13 C14 119.9(3) yes
C13 C14 C15 120.3(2) yes
C10 C15 C14 120.2(3) yes
S C1 C6 115.20(10) yes
C2 C1 C6 123.6(2) yes
O1 C6 C1 117.8(2) yes
O1 C6 C7 109.8(2) yes
C6 O1 C9 105.2(2) yes
C1 C6 C7 132.3(3) yes
C6 C7 C8 106.7(3) yes
C7 C8 C9 105.8(2) yes
O1 C9 C8 112.4(3) yes
O1 C9 N5 117.1(2) yes
N5 C9 C8 130.4(3) yes
O3 N5 O4 124.8(3) yes
O3 N5 C9 119.0(3) yes
O4 N5 C9 116.3(3) yes
Cl C20 C19 120.4(2) yes
Cl C20 C21 118.8(2) yes

loop_
_geom_bond_atom_site_label_1
_geom_bond_atom_site_label_2
_geom_bond_distance
_geom_bond_publ_flag
S C4 1.735(3) yes
S C1 1.781(3) yes
C1 C2 1.346(4) yes
C2 C3 1.465(3) yes
N1 C3 1.289(3) yes
N1 N2 1.398(3) yes
N2 C4 1.376(3) yes
N2 C5 1.368(3) yes
N3 N4 1.403(3) yes
N3 C4 1.300(4) yes
N4 C5 1.306(4) yes
C1 C6 1.446(3) yes
O1 C6 1.368(3) yes
O1 C9 1.355(3) yes
C6 C7 1.371(4) yes
C7 C8 1.404(4) yes
C8 C9 1.339(4) yes
C21 C22 1.384(3) yes
N5 C9 1.425(4) yes
O3 N5 1.217(3) yes
O4 N5 1.218(3) yes
C3 C10 1.486(4) yes
C10 C11 1.395(4) yes
C10 C15 1.396(4) yes
C11 C12 1.377(4) yes
C12 C13 1.375(4) yes
C13 C14 1.375(4) yes
C14 C15 1.383(4) yes
C5 C16 1.477(3) yes
O2 C16 1.419(3) yes
O2 C17 1.371(3) yes
C17 C18 1.389(4) yes
C17 C22 1.381(4) yes
C18 C19 1.371(4) yes
C19 C20 1.387(4) yes
C20 C21 1.374(4) yes
Cl C20 1.739(3) yes

loop_
_geom_torsion_atom_site_label_1
_geom_torsion_atom_site_label_2
_geom_torsion_atom_site_label_3
_geom_torsion_atom_site_label_4
_geom_torsion
N2 C5 C16 O2 -179.0(2)
N4 C5 C16 O2 -0.8(4)
C5 C16 O2 C17 178.7(2)
C16 O2 C17 C18 -174.1(2)
C16 O2 C17 C22 5.2(4)
S C1 C6 O1 177.9(2)
C2 C1 C6 O1 -1.0(4)
S C1 C6 C7 -3.4(4)
C2 C1 C6 C7 177.7(3)
O1 C9 N5 O3 -5.1(4)
O1 C9 N5 O4 175.9(3)
C8 C9 N5 O3 170.5(3)
C8 C9 N5 O4 -8.5(5)
C2 C3 C10 C11 33.2(4)
C2 C3 C10 C15 -146.9(3)
N1 C3 C10 C11 -152.7(3)
N1 C3 C10 C15 27.2(4)
